data_4082047
loop_
_publ_author_name
'Gallegos, Carlos'
'Tabernero, Vanessa'
'Garc\?\'ia-Valle, Francisco M.'
'Mosquera, Marta E. G.'
'Cuenca, Tom\'as'
'Cano, Jes\'us'

_publ_section_title
;
 Synthesis and Structure of Homo- and Heterometallic Lithium--Magnesium
 Complexes and Their Reactivity in the ROP ofrac-Lactide
;
_journal_issue 21
_journal_name_full Organometallics
_journal_page_first 6624
_journal_paper_doi 10.1021/om400940f
_journal_volume 32
_journal_year 2013
_chemical_formula_moiety 'C40 H38 Li N4 O4.2C4 H8 O'
_chemical_formula_sum 'C48 H54 Li2 N4 O6'
_chemical_formula_weight 796.83
_chemical_name_systematic
;
 ?
;
_space_group_IT_number 14
_symmetry_cell_setting monoclinic
_symmetry_space_group_name_Hall '-P 2yn'
_symmetry_space_group_name_H-M 'P 1 21/n 1'
_atom_sites_solution_hydrogens geom
_atom_sites_solution_primary direct
_atom_sites_solution_secondary difmap
_audit_creation_method SHELXL-97
_cell_angle_alpha 90.00
_cell_angle_beta 104.81(3)
_cell_angle_gamma 90.00
_cell_formula_units_Z 2
_cell_length_a 9.890(2)
_cell_length_b 15.632(3)
_cell_length_c 14.782(3)
_cell_measurement_reflns_used 56
_cell_measurement_temperature 200(2)
_cell_measurement_theta_max 19.765
_cell_measurement_theta_min 2.897
_cell_volume 2209.4(8)
_computing_cell_refinement 'Dirax/lsq (Duisenberg & Schreurs, 1989-2000)'
_computing_data_collection 'Collect (Bruker AXS BV, 1997-2004)'
_computing_data_reduction 'EvalCCD (Duisenberg & Schreurs 1990-2000)'
_computing_molecular_graphics 'Ortep-3 for Windows (Farrugia, 1997)'
_computing_publication_material 'WinGX publication routines (Farrugia, 1999)'
_computing_structure_refinement 'SHELXL-97 (Sheldrick, 1997)'
_computing_structure_solution 'SHELXS-86 (Sheldrick, 1986)'
_diffrn_ambient_temperature 200(2)
_diffrn_measured_fraction_theta_full 0.996
_diffrn_measured_fraction_theta_max 0.996
_diffrn_radiation_monochromator graphite
_diffrn_radiation_source 'fine-focus sealed tube'
_diffrn_radiation_type MoK\a
_diffrn_radiation_wavelength 0.71073
_diffrn_reflns_av_R_equivalents 0.0473
_diffrn_reflns_av_sigmaI/netI 0.0385
_diffrn_reflns_limit_h_max 11
_diffrn_reflns_limit_h_min -11
_diffrn_reflns_limit_k_max 18
_diffrn_reflns_limit_k_min -18
_diffrn_reflns_limit_l_max 17
_diffrn_reflns_limit_l_min -17
_diffrn_reflns_number 37203
_diffrn_reflns_theta_full 25.00
_diffrn_reflns_theta_max 25.00
_diffrn_reflns_theta_min 3.13
_exptl_absorpt_coefficient_mu 0.078
_exptl_absorpt_correction_T_max 1.240
_exptl_absorpt_correction_T_min 0.919
_exptl_absorpt_correction_type multi-scan
_exptl_absorpt_process_details
;
 R.H. Blessing, Acta Cryst. (1995), A51, 33-38
;
_exptl_crystal_colour orange
_exptl_crystal_density_diffrn 1.198
_exptl_crystal_density_method 'not measured'
_exptl_crystal_description prism
_exptl_crystal_F_000 848
_exptl_crystal_size_max 0.49
_exptl_crystal_size_mid 0.47
_exptl_crystal_size_min 0.43
_platon_squeeze_details
;
;
_refine_diff_density_max 0.318
_refine_diff_density_min -0.282
_refine_diff_density_rms 0.056
_refine_ls_extinction_method none
_refine_ls_goodness_of_fit_ref 1.061
_refine_ls_hydrogen_treatment constr
_refine_ls_matrix_type full
_refine_ls_number_parameters 227
_refine_ls_number_reflns 3870
_refine_ls_number_restraints 0
_refine_ls_restrained_S_all 1.061
_refine_ls_R_factor_all 0.0879
_refine_ls_R_factor_gt 0.0646
_refine_ls_shift/su_max 0.000
_refine_ls_shift/su_mean 0.000
_refine_ls_structure_factor_coef Fsqd
_refine_ls_weighting_details 'calc w=1/[\s^2^(Fo^2^)+(0.1410P)^2^+0.4193P] where P=(Fo^2^+2Fc^2^)/3'
_refine_ls_weighting_scheme calc
_refine_ls_wR_factor_gt 0.1971
_refine_ls_wR_factor_ref 0.2208
_reflns_number_gt 2826
_reflns_number_total 3870
_reflns_threshold_expression >2sigma(I)
_cod_data_source_file om400940f_si_002.cif
_cod_data_source_block 1.2THF
_cod_depositor_comments
;
The following automatic conversions were performed:

'_symmetry_cell_setting' value 'Monoclinic' changed to 'monoclinic'
according to /home/saulius/struct/CIF-dictionaries/cif_core.dic
dictionary named 'cif_core.dic' version 2.4.2 from 2011-04-26.

Automatic conversion script
Id: cif_fix_values 1891 2012-01-12 08:04:46Z andrius 
;
_cod_original_cell_volume 2209.3(8)
_cod_original_sg_symbol_H-M P21/n
_cod_database_code 4082047

loop_
_symmetry_equiv_pos_as_xyz
'x, y, z'
'-x+1/2, y+1/2, -z+1/2'
'-x, -y, -z'
'x-1/2, -y-1/2, z-1/2'

loop_
_atom_site_label
_atom_site_type_symbol
_atom_site_fract_x
_atom_site_fract_y
_atom_site_fract_z
_atom_site_U_iso_or_equiv
_atom_site_adp_type
_atom_site_occupancy
_atom_site_symmetry_multiplicity
_atom_site_calc_flag
_atom_site_refinement_flags
Li1 Li 0.0325(4) 0.0786(2) 0.0099(3) 0.0411(9) Uani 1 1 d .
N1 N -0.14439(18) 0.15352(11) 0.12580(12) 0.0337(5) Uani 1 1 d .
N2 N -0.09697(18) 0.15965(11) 0.05288(12) 0.0336(5) Uani 1 1 d .
O1 O -0.00115(19) -0.00357(10) 0.09440(11) 0.0447(5) Uani 1 1 d .
O2 O 0.21690(17) 0.12738(12) 0.02566(13) 0.0521(5) Uani 1 1 d .
C1 C -0.0438(3) 0.00926(15) 0.16904(16) 0.0408(6) Uani 1 1 d .
C2 C -0.0323(3) -0.05754(16) 0.23705(18) 0.0544(7) Uani 1 1 d .
H2 H 0.0052 -0.1098 0.2256 0.065 Uiso 1 1 calc R
C3 C -0.0734(3) -0.04810(18) 0.31734(19) 0.0583(7) Uani 1 1 d .
H3 H -0.0619 -0.0936 0.3592 0.070 Uiso 1 1 calc R
C4 C -0.1329(3) 0.02859(17) 0.33920(17) 0.0467(6) Uani 1 1 d .
C5 C -0.1721(3) 0.0398(2) 0.42407(19) 0.0576(7) Uani 1 1 d .
H5 H -0.1596 -0.0050 0.4668 0.069 Uiso 1 1 calc R
C6 C -0.2273(3) 0.1145(2) 0.4444(2) 0.0624(8) Uani 1 1 d .
H6 H -0.2532 0.1210 0.5002 0.075 Uiso 1 1 calc R
C7 C -0.2445(3) 0.1812(2) 0.38010(19) 0.0559(7) Uani 1 1 d .
H7 H -0.2814 0.2330 0.3936 0.067 Uiso 1 1 calc R
C8 C -0.2079(2) 0.17202(17) 0.29692(17) 0.0441(6) Uani 1 1 d .
H8 H -0.2211 0.2177 0.2553 0.053 Uiso 1 1 calc R
C9 C -0.1513(2) 0.09600(15) 0.27345(15) 0.0376(6) Uani 1 1 d .
C10 C -0.1078(2) 0.08575(14) 0.18692(15) 0.0351(5) Uani 1 1 d .
C20 C -0.1541(2) 0.23069(13) -0.00440(15) 0.0338(5) Uani 1 1 d .
C21 C -0.2814(2) 0.26779(15) -0.00442(17) 0.0427(6) Uani 1 1 d .
H21 H -0.3329 0.2472 0.0355 0.051 Uiso 1 1 calc R
C22 C -0.3314(3) 0.33501(17) -0.06349(19) 0.0522(7) Uani 1 1 d .
H22 H -0.4178 0.3589 -0.0641 0.063 Uiso 1 1 calc R
C23 C -0.2549(3) 0.36773(18) -0.12218(19) 0.0576(7) Uani 1 1 d .
H23 H -0.2885 0.4138 -0.1612 0.069 Uiso 1 1 calc R
C24 C -0.1286(3) 0.33083(19) -0.12159(19) 0.0577(7) Uani 1 1 d .
H24 H -0.0763 0.3523 -0.1606 0.069 Uiso 1 1 calc R
C25 C -0.0783(3) 0.26213(17) -0.06371(16) 0.0459(6) Uani 1 1 d .
H25 H 0.0066 0.2371 -0.0648 0.055 Uiso 1 1 calc R
C26 C 0.2757(3) 0.1750(3) 0.1092(2) 0.0736(9) Uani 1 1 d .
H26A H 0.2653 0.1440 0.1639 0.088 Uiso 1 1 calc R
H26B H 0.2303 0.2302 0.1072 0.088 Uiso 1 1 calc R
C27 C 0.4275(3) 0.1858(3) 0.1119(3) 0.0891(12) Uani 1 1 d .
H27A H 0.4850 0.1853 0.1758 0.107 Uiso 1 1 calc R
H27B H 0.4431 0.2389 0.0822 0.107 Uiso 1 1 calc R
C28 C 0.4592(4) 0.1097(3) 0.0581(4) 0.1104(16) Uani 1 1 d .
H28A H 0.5212 0.1260 0.0197 0.132 Uiso 1 1 calc R
H28B H 0.5038 0.0649 0.1007 0.132 Uiso 1 1 calc R
C29 C 0.3258(3) 0.0800(3) -0.0004(3) 0.0809(10) Uani 1 1 d .
H29A H 0.3217 0.0895 -0.0659 0.097 Uiso 1 1 calc R
H29B H 0.3147 0.0193 0.0091 0.097 Uiso 1 1 calc R

loop_
_atom_site_aniso_label
_atom_site_aniso_U_11
_atom_site_aniso_U_22
_atom_site_aniso_U_33
_atom_site_aniso_U_23
_atom_site_aniso_U_13
_atom_site_aniso_U_12
Li1 0.044(2) 0.040(2) 0.044(2) -0.0026(17) 0.0198(17) 0.0029(17)
N1 0.0313(9) 0.0364(10) 0.0352(10) -0.0049(8) 0.0117(8) -0.0034(7)
N2 0.0326(9) 0.0344(10) 0.0361(10) -0.0019(8) 0.0130(8) -0.0018(7)
O1 0.0623(11) 0.0377(9) 0.0400(9) -0.0043(7) 0.0236(8) 0.0050(7)
O2 0.0403(9) 0.0570(11) 0.0632(12) -0.0075(9) 0.0211(8) -0.0009(8)
C1 0.0477(13) 0.0367(12) 0.0392(13) -0.0050(10) 0.0132(10) -0.0039(10)
C2 0.0827(19) 0.0355(13) 0.0491(15) 0.0016(11) 0.0245(14) 0.0047(13)
C3 0.089(2) 0.0437(15) 0.0451(15) 0.0069(12) 0.0234(14) -0.0069(14)
C4 0.0521(14) 0.0528(15) 0.0375(13) -0.0018(11) 0.0156(11) -0.0126(12)
C5 0.0660(17) 0.0701(18) 0.0406(14) 0.0011(13) 0.0206(13) -0.0183(15)
C6 0.0662(18) 0.085(2) 0.0460(15) -0.0122(15) 0.0330(14) -0.0135(16)
C7 0.0512(15) 0.0720(18) 0.0514(15) -0.0135(14) 0.0256(13) -0.0018(14)
C8 0.0399(13) 0.0526(14) 0.0440(13) -0.0077(11) 0.0183(11) -0.0006(11)
C9 0.0333(11) 0.0456(13) 0.0359(12) -0.0055(10) 0.0125(9) -0.0098(10)
C10 0.0361(12) 0.0366(12) 0.0343(12) -0.0045(9) 0.0121(9) -0.0069(9)
C20 0.0340(11) 0.0343(11) 0.0332(11) -0.0046(9) 0.0086(9) -0.0012(9)
C21 0.0373(12) 0.0454(14) 0.0470(14) -0.0003(11) 0.0135(10) 0.0024(10)
C22 0.0449(14) 0.0512(15) 0.0577(16) -0.0030(13) 0.0081(12) 0.0132(12)
C23 0.0684(18) 0.0477(15) 0.0499(16) 0.0115(12) 0.0029(13) 0.0095(13)
C24 0.0629(17) 0.0609(17) 0.0522(16) 0.0171(13) 0.0200(13) 0.0031(14)
C25 0.0436(13) 0.0523(15) 0.0459(14) 0.0087(11) 0.0189(11) 0.0063(11)
C26 0.0602(18) 0.104(3) 0.0586(18) -0.0144(18) 0.0189(15) -0.0161(18)
C27 0.0525(18) 0.116(3) 0.094(3) -0.007(2) 0.0080(18) -0.021(2)
C28 0.053(2) 0.097(3) 0.186(5) -0.018(3) 0.038(3) -0.005(2)
C29 0.0505(18) 0.091(2) 0.110(3) -0.017(2) 0.0353(18) 0.0102(17)

loop_
_atom_type_symbol
_atom_type_description
_atom_type_scat_dispersion_real
_atom_type_scat_dispersion_imag
_atom_type_scat_source
C C 0.0033 0.0016 'International Tables Vol C Tables 4.2.6.8 and 6.1.1.4'
H H 0.0000 0.0000 'International Tables Vol C Tables 4.2.6.8 and 6.1.1.4'
N N 0.0061 0.0033 'International Tables Vol C Tables 4.2.6.8 and 6.1.1.4'
O O 0.0106 0.0060 'International Tables Vol C Tables 4.2.6.8 and 6.1.1.4'
Li Li -0.0003 0.0001 'International Tables Vol C Tables 4.2.6.8 and 6.1.1.4'

loop_
_geom_angle_atom_site_label_1
_geom_angle_atom_site_label_2
_geom_angle_atom_site_label_3
_geom_angle
_geom_angle_site_symmetry_1
_geom_angle_site_symmetry_3
O1 Li1 O1 95.61(19) . 3
O1 Li1 O2 120.7(2) . .
O1 Li1 O2 107.12(19) 3 .
O1 Li1 N2 89.18(16) . .
O1 Li1 N2 131.2(2) 3 .
O2 Li1 N2 111.7(2) . .
O1 Li1 Li1 48.13(14) . 3
O1 Li1 Li1 47.48(14) 3 3
O2 Li1 Li1 126.8(3) . 3
N2 Li1 Li1 118.8(2) . 3
N2 N1 C10 121.07(17) . .
N1 N2 C20 112.52(17) . .
N1 N2 Li1 127.95(18) . .
C20 N2 Li1 119.39(17) . .
C1 O1 Li1 127.77(18) . .
C1 O1 Li1 140.12(19) . 3
Li1 O1 Li1 84.39(19) . 3
C26 O2 C29 109.4(2) . .
C26 O2 Li1 118.1(2) . .
C29 O2 Li1 120.8(2) . .
O1 C1 C10 123.5(2) . .
O1 C1 C2 120.0(2) . .
C10 C1 C2 116.4(2) . .
C3 C2 C1 123.1(2) . .
C2 C3 C4 121.9(2) . .
C3 C4 C9 117.7(2) . .
C3 C4 C5 122.3(2) . .
C9 C4 C5 120.0(2) . .
C6 C5 C4 121.4(3) . .
C5 C6 C7 118.7(2) . .
C8 C7 C6 121.2(3) . .
C7 C8 C9 121.7(2) . .
C8 C9 C4 117.0(2) . .
C8 C9 C10 122.6(2) . .
C4 C9 C10 120.4(2) . .
N1 C10 C1 125.7(2) . .
N1 C10 C9 113.77(19) . .
C1 C10 C9 120.3(2) . .
C25 C20 C21 119.4(2) . .
C25 C20 N2 117.26(19) . .
C21 C20 N2 123.31(19) . .
C22 C21 C20 120.0(2) . .
C21 C22 C23 120.9(2) . .
C24 C23 C22 118.8(2) . .
C23 C24 C25 120.8(3) . .
C20 C25 C24 120.1(2) . .
O2 C26 C27 105.3(3) . .
C26 C27 C28 103.8(3) . .
C29 C28 C27 106.6(3) . .
O2 C29 C28 107.7(3) . .

loop_
_geom_bond_atom_site_label_1
_geom_bond_atom_site_label_2
_geom_bond_distance
_geom_bond_site_symmetry_2
Li1 O1 1.879(4) .
Li1 O1 1.899(4) 3
Li1 O2 1.935(4) .
Li1 N2 2.016(4) .
Li1 Li1 2.538(8) 3
N1 N2 1.284(2) .
N1 C10 1.379(3) .
N2 C20 1.423(3) .
O1 C1 1.293(3) .
O1 Li1 1.899(4) 3
O2 C26 1.432(4) .
O2 C29 1.439(3) .
C1 C10 1.409(3) .
C1 C2 1.434(4) .
C2 C3 1.357(4) .
C3 C4 1.409(4) .
C4 C9 1.413(3) .
C4 C5 1.415(3) .
C5 C6 1.354(4) .
C6 C7 1.392(4) .
C7 C8 1.375(3) .
C8 C9 1.394(3) .
C9 C10 1.459(3) .
C20 C25 1.381(3) .
C20 C21 1.386(3) .
C21 C22 1.375(4) .
C22 C23 1.387(4) .
C23 C24 1.374(4) .
C24 C25 1.384(4) .
C26 C27 1.501(4) .
C27 C28 1.507(6) .
C28 C29 1.456(5) .

loop_
_platon_squeeze_void_nr
_platon_squeeze_void_average_x
_platon_squeeze_void_average_y
_platon_squeeze_void_average_z
_platon_squeeze_void_volume
_platon_squeeze_void_count_electrons
_platon_squeeze_void_content
1 0.000 0.500 0.000 287 34 ' '
2 0.500 1.000 0.500 287 34 ' '
